data_7719683
loop_
_publ_author_name
'Durigon, Daniele C.'
'Ribeiro, Ronny R.'
'Espindola-Moreno, Olivia'
'Le&#xf3;n, Ignacio E'
'Poneti, Giordano'
'Bortoluzzi, Adailton J.'
'Peralta, Rosely A.'

_publ_section_title
;
 Structural influences on the oxidation and anticancer activities of
 dicopper(II) complexes containing different selenium and sulfur ligands.
;
_journal_issue 47
_journal_name_full 'Dalton transactions (Cambridge, England : 2003)'
_journal_page_first 17495
_journal_page_last 17506
_journal_paper_doi 10.1039/d5dt01324k
_journal_volume 54
_journal_year 2025
_chemical_formula_moiety
;
C36 H38 Cu2 N5 O5 S2, Cl O4, 2 (H2 O)
;
_chemical_formula_sum 'C36 H42 Cl Cu2 N5 O11 S2'
_chemical_formula_weight 947.39
_space_group_crystal_system triclinic
_space_group_IT_number 2
_space_group_name_Hall '-P 1'
_space_group_name_H-M_alt 'P -1'
_atom_sites_solution_hydrogens mixed
_atom_sites_solution_primary 'dual space'
_atom_sites_solution_secondary difmap
_audit_creation_method SHELXL-2019/3
_audit_update_record
;
2025-04-18 deposited with the CCDC.	2025-10-22 downloaded from the CCDC.
;
_cell_angle_alpha 106.7740(10)
_cell_angle_beta 107.9980(10)
_cell_angle_gamma 99.5030(10)
_cell_formula_units_Z 2
_cell_length_a 10.5476(9)
_cell_length_b 13.1930(11)
_cell_length_c 15.8744(13)
_cell_measurement_reflns_used 9816
_cell_measurement_temperature 150(2)
_cell_measurement_theta_max 31.56
_cell_measurement_theta_min 2.30
_cell_volume 1931.5(3)
_computing_cell_refinement 'Bruker SAINT'
_computing_data_collection 'Bruker APEX2'
_computing_data_reduction 'Bruker SAINT'
_computing_molecular_graphics 'PLATON (Spek, 2009)'
_computing_publication_material 'SHELXL-2019/3 (Sheldrick, 2008)'
_computing_structure_refinement 'SHELXL-2019/3 (Sheldrick, 2008)'
_computing_structure_solution 'SHELXT 2014/5 (Sheldrick, 2015)'
_diffrn_ambient_temperature 150(2)
_diffrn_measured_fraction_theta_full 1.000
_diffrn_measured_fraction_theta_max 0.998
_diffrn_measurement_device_type 'Bruker APEX-II CCD'
_diffrn_measurement_method '\f and \w scans'
_diffrn_radiation_monochromator graphite
_diffrn_radiation_source 'fine-focus sealed tube'
_diffrn_radiation_type MoK\a
_diffrn_radiation_wavelength 0.71073
_diffrn_reflns_av_R_equivalents 0.0167
_diffrn_reflns_av_unetI/netI 0.0181
_diffrn_reflns_Laue_measured_fraction_full 1.000
_diffrn_reflns_Laue_measured_fraction_max 0.998
_diffrn_reflns_limit_h_max 15
_diffrn_reflns_limit_h_min -15
_diffrn_reflns_limit_k_max 19
_diffrn_reflns_limit_k_min -19
_diffrn_reflns_limit_l_max 23
_diffrn_reflns_limit_l_min -21
_diffrn_reflns_number 40789
_diffrn_reflns_point_group_measured_fraction_full 1.000
_diffrn_reflns_point_group_measured_fraction_max 0.998
_diffrn_reflns_theta_full 25.242
_diffrn_reflns_theta_max 31.569
_diffrn_reflns_theta_min 1.447
_exptl_absorpt_coefficient_mu 1.346
_exptl_absorpt_correction_T_max 0.7462
_exptl_absorpt_correction_T_min 0.6555
_exptl_absorpt_correction_type multi-scan
_exptl_absorpt_process_details
;
 SADABS 2016/2: Krause, L., Herbst-Irmer, R., Sheldrick G.M. & Stalke D.,
 J. Appl. Cryst. 48 (2015) 3-10
;
_exptl_crystal_colour green
_exptl_crystal_density_diffrn 1.629
_exptl_crystal_description block
_exptl_crystal_F_000 976
_exptl_crystal_size_max 0.400
_exptl_crystal_size_mid 0.200
_exptl_crystal_size_min 0.080
_refine_diff_density_max 2.068
_refine_diff_density_min -1.707
_refine_diff_density_rms 0.104
_refine_ls_extinction_method none
_refine_ls_goodness_of_fit_ref 1.034
_refine_ls_hydrogen_treatment constr
_refine_ls_matrix_type full
_refine_ls_number_parameters 514
_refine_ls_number_reflns 12926
_refine_ls_number_restraints 126
_refine_ls_restrained_S_all 1.055
_refine_ls_R_factor_all 0.0515
_refine_ls_R_factor_gt 0.0410
_refine_ls_shift/su_max 0.001
_refine_ls_shift/su_mean 0.000
_refine_ls_structure_factor_coef Fsqd
_refine_ls_weighting_details 'w=1/[\s^2^(Fo^2^)+(0.0514P)^2^+3.9683P] where P=(Fo^2^+2Fc^2^)/3'
_refine_ls_weighting_scheme calc
_refine_ls_wR_factor_gt 0.1058
_refine_ls_wR_factor_ref 0.1148
_reflns_Friedel_coverage 0.000
_reflns_number_gt 11002
_reflns_number_total 12926
_reflns_threshold_expression 'I > 2\s(I)'
_cod_data_source_file d5dt01324k2.cif
_cod_data_source_block Complex2
_cod_depositor_comments
;
The following automatic conversions were performed:

data item '_atom_sites_solution_secondary' value 'diffmap' was
changed to 'difmap'.

Automatic conversion script
Id: cif_fix_values 8170 2020-07-09 18:12:32Z antanas 

 Adding full bibliography for 7719682--7719686.cif.
;
_cod_database_code 7719683
_shelx_shelxl_version_number 2019/3
_shelx_space_group_comment
;
The symmetry employed for this shelxl refinement is uniquely defined
by the following loop, which should always be used as a source of
symmetry information in preference to the above space-group names.
They are only intended as comments.
;
_shelx_estimated_absorpt_t_min 0.615
_shelx_estimated_absorpt_t_max 0.900

loop_
_space_group_symop_operation_xyz
'x, y, z'
'-x, -y, -z'

loop_
_atom_site_label
_atom_site_type_symbol
_atom_site_fract_x
_atom_site_fract_y
_atom_site_fract_z
_atom_site_U_iso_or_equiv
_atom_site_adp_type
_atom_site_occupancy
_atom_site_site_symmetry_order
_atom_site_calc_flag
_atom_site_refinement_flags_posn
_atom_site_refinement_flags_adp
_atom_site_refinement_flags_occupancy
_atom_site_disorder_assembly
_atom_site_disorder_group
Cu1 Cu 0.51926(2) 0.61296(2) 0.11453(2) 0.01231(6) Uani 1 1 d . . . . .
Cu2 Cu 0.71781(2) 0.67772(2) 0.37103(2) 0.01459(6) Uani 1 1 d . . . . .
N1 N 0.40608(17) 0.71700(14) 0.08311(11) 0.0135(3) Uani 1 1 d . . . . .
C2 C 0.4431(2) 0.81524(16) 0.17216(13) 0.0151(3) Uani 1 1 d . . . . .
H2A H 0.545187 0.846873 0.201251 0.018 Uiso 1 1 calc R U . . .
H2B H 0.401678 0.872245 0.155331 0.018 Uiso 1 1 calc R U . . .
C3 C 0.4701(2) 0.62912(17) 0.41107(15) 0.0173(3) Uani 1 1 d . . . . .
H3A H 0.424805 0.621954 0.455982 0.021 Uiso 1 1 calc R U . . .
H3B H 0.452996 0.554198 0.365530 0.021 Uiso 1 1 calc R U . . .
N2 N 0.62279(18) 0.67839(14) 0.46501(12) 0.0149(3) Uani 1 1 d . . . . .
O10 O 0.56239(14) 0.68889(12) 0.27409(10) 0.0149(2) Uani 1 1 d . . . . .
C11 C 0.39323(19) 0.78642(16) 0.24335(13) 0.0138(3) Uani 1 1 d . . . . .
C12 C 0.45667(19) 0.72287(15) 0.29198(13) 0.0128(3) Uani 1 1 d . . . . .
C13 C 0.4056(2) 0.69674(16) 0.35766(13) 0.0147(3) Uani 1 1 d . . . . .
C14 C 0.2946(2) 0.73261(17) 0.37256(14) 0.0167(3) Uani 1 1 d . . . . .
H14 H 0.261453 0.713957 0.416936 0.020 Uiso 1 1 calc R U . . .
C15 C 0.2302(2) 0.79520(16) 0.32436(14) 0.0164(3) Uani 1 1 d . . . . .
C16 C 0.2825(2) 0.82188(16) 0.26039(14) 0.0161(3) Uani 1 1 d . . . . .
H16 H 0.241823 0.865369 0.227467 0.019 Uiso 1 1 calc R U . . .
C17 C 0.1075(2) 0.83096(19) 0.33879(16) 0.0207(4) Uani 1 1 d . . . . .
H17A H 0.091845 0.887946 0.311731 0.031 Uiso 1 1 calc R U . . .
H17B H 0.126145 0.860725 0.406911 0.031 Uiso 1 1 calc R U . . .
H17C H 0.024766 0.767476 0.307094 0.031 Uiso 1 1 calc R U . . .
C20 C 0.2563(2) 0.65543(17) 0.04396(14) 0.0165(3) Uani 1 1 d . . . . .
H20A H 0.223847 0.618317 -0.025780 0.020 Uiso 1 1 calc R U . . .
H20B H 0.200886 0.707352 0.057260 0.020 Uiso 1 1 calc R U . . .
C21 C 0.23649(19) 0.57092(16) 0.08902(13) 0.0152(3) Uani 1 1 d . . . . .
N22 N 0.34093(17) 0.52329(14) 0.10712(12) 0.0146(3) Uani 1 1 d . . . . .
C23 C 0.3303(2) 0.44305(17) 0.14329(15) 0.0182(4) Uani 1 1 d . . . . .
H23 H 0.404252 0.410216 0.156138 0.022 Uiso 1 1 calc R U . . .
C24 C 0.2151(2) 0.4069(2) 0.16234(17) 0.0237(4) Uani 1 1 d . . . . .
H24 H 0.208917 0.348853 0.186313 0.028 Uiso 1 1 calc R U . . .
C25 C 0.1084(2) 0.4572(2) 0.14573(17) 0.0242(4) Uani 1 1 d . . . . .
H25 H 0.029113 0.434978 0.159523 0.029 Uiso 1 1 calc R U . . .
C26 C 0.1194(2) 0.54028(19) 0.10870(15) 0.0208(4) Uani 1 1 d . . . . .
H26 H 0.047830 0.575682 0.096998 0.025 Uiso 1 1 calc R U . . .
C30 C 0.4484(2) 0.75488(17) 0.01359(14) 0.0174(3) Uani 1 1 d . . . . .
H30A H 0.427601 0.825797 0.015527 0.021 Uiso 1 1 calc R U . . .
H30B H 0.395687 0.699999 -0.051435 0.021 Uiso 1 1 calc R U . . .
C31 C 0.6015(2) 0.76915(17) 0.03787(14) 0.0172(3) Uani 1 1 d . . . . .
N32 N 0.65581(18) 0.70569(15) 0.08409(12) 0.0162(3) Uani 1 1 d . . . . .
C33 C 0.7910(2) 0.71093(19) 0.10544(15) 0.0209(4) Uani 1 1 d . . . . .
H33 H 0.828905 0.665976 0.137793 0.025 Uiso 1 1 calc R U . . .
C34 C 0.8770(2) 0.7798(2) 0.08178(17) 0.0264(5) Uani 1 1 d . . . . .
H34 H 0.972419 0.782495 0.098160 0.032 Uiso 1 1 calc R U . . .
C35 C 0.8212(3) 0.8448(2) 0.03370(18) 0.0286(5) Uani 1 1 d . . . . .
H35 H 0.877749 0.892141 0.016169 0.034 Uiso 1 1 calc R U . . .
C36 C 0.6817(3) 0.8397(2) 0.01165(16) 0.0245(4) Uani 1 1 d . . . . .
H36 H 0.641549 0.883687 -0.020884 0.029 Uiso 1 1 calc R U . . .
C40 C 0.6772(2) 0.60365(18) 0.51255(15) 0.0188(4) Uani 1 1 d . . . . .
H40A H 0.628289 0.525911 0.470652 0.023 Uiso 1 1 calc R U . . .
H40B H 0.660456 0.617079 0.572327 0.023 Uiso 1 1 calc R U . . .
C41 C 0.8303(2) 0.62432(17) 0.53381(14) 0.0178(4) Uani 1 1 d . . . . .
N42 N 0.87071(19) 0.65446(15) 0.47012(12) 0.0181(3) Uani 1 1 d . . . . .
C43 C 1.0041(2) 0.6700(2) 0.47946(17) 0.0242(4) Uani 1 1 d . . . . .
H43 H 1.031947 0.690557 0.433869 0.029 Uiso 1 1 calc R U . . .
C44 C 1.1026(2) 0.6567(2) 0.55406(18) 0.0279(5) Uani 1 1 d . . . . .
H44 H 1.196641 0.668380 0.559649 0.033 Uiso 1 1 calc R U . . .
C45 C 1.0614(3) 0.6260(2) 0.62027(17) 0.0295(5) Uani 1 1 d . . . . .
H45 H 1.126758 0.616202 0.671777 0.035 Uiso 1 1 calc R U . . .
C46 C 0.9235(3) 0.6098(2) 0.61013(16) 0.0259(4) Uani 1 1 d . . . . .
H46 H 0.893152 0.589020 0.654740 0.031 Uiso 1 1 calc R U . . .
C50 C 0.6585(2) 0.78930(17) 0.54056(14) 0.0200(4) Uani 1 1 d . . . . .
H50A H 0.748888 0.800967 0.590794 0.024 Uiso 1 1 calc R U . . .
H50B H 0.587879 0.788126 0.569636 0.024 Uiso 1 1 calc R U . . .
C51 C 0.6674(2) 0.88748(17) 0.50854(15) 0.0192(4) Uani 1 1 d . . . . .
H51A H 0.683885 0.955463 0.562408 0.023 Uiso 1 1 calc R U . . .
H51B H 0.578592 0.876836 0.457231 0.023 Uiso 1 1 calc R U . . .
S1 S 0.80850(5) 0.90196(4) 0.46553(4) 0.01906(10) Uani 1 1 d . . . . .
C52 C 0.7586(2) 0.97437(17) 0.38802(14) 0.0183(4) Uani 1 1 d . . . . .
C53 C 0.8280(2) 0.9749(2) 0.32583(17) 0.0259(4) Uani 1 1 d . . . . .
H53 H 0.897607 0.937353 0.326584 0.031 Uiso 1 1 calc R U . . .
C54 C 0.7959(3) 1.0299(2) 0.26319(18) 0.0286(5) Uani 1 1 d . . . . .
H54 H 0.845314 1.030783 0.222351 0.034 Uiso 1 1 calc R U . . .
C55 C 0.6930(3) 1.0838(2) 0.25903(17) 0.0267(5) Uani 1 1 d . . . . .
C56 C 0.6257(3) 1.0848(2) 0.32199(18) 0.0271(5) Uani 1 1 d . . . . .
H56 H 0.555925 1.122219 0.320640 0.032 Uiso 1 1 calc R U . . .
C57 C 0.6589(3) 1.03186(19) 0.38731(17) 0.0232(4) Uani 1 1 d . . . . .
H57 H 0.613733 1.035113 0.430927 0.028 Uiso 1 1 calc R U . . .
C58 C 0.6523(4) 1.1384(3) 0.1865(2) 0.0428(7) Uani 1 1 d . . . . .
H58A H 0.728769 1.154665 0.165445 0.064 Uiso 1 1 calc R U . . .
H58B H 0.632302 1.207154 0.215506 0.064 Uiso 1 1 calc R U . . .
H58C H 0.569448 1.088705 0.131851 0.064 Uiso 1 1 calc R U . . .
S2 S 0.72726(5) 0.50749(4) 0.21442(3) 0.01387(9) Uani 1 1 d . . . . .
O1 O 0.79819(15) 0.62715(13) 0.27467(10) 0.0172(3) Uani 1 1 d . . . . .
O2 O 0.62028(15) 0.50248(12) 0.12332(10) 0.0158(3) Uani 1 1 d . . . . .
O3 O 0.82680(18) 0.45269(16) 0.19079(12) 0.0262(3) Uani 1 1 d . . . . .
O4 O 0.65767(18) 0.45837(15) 0.26593(12) 0.0252(3) Uani 1 1 d . . . . .
Cl1 Cl 0.83429(8) 0.89810(6) 0.80427(5) 0.03844(16) Uani 1 1 d D . . . .
O5 O 0.8555(3) 0.95787(19) 0.74659(16) 0.0505(6) Uani 1 1 d D . . . .
O6 O 0.8863(7) 0.7993(5) 0.7677(4) 0.0738(8) Uani 0.524(3) 1 d D U P A 1
O7 O 0.6971(6) 0.8489(6) 0.7876(5) 0.0738(8) Uani 0.524(3) 1 d D U P A 1
O8 O 0.9181(7) 0.9562(6) 0.8980(4) 0.0738(8) Uani 0.524(3) 1 d D U P A 1
O6' O 0.7536(7) 0.7854(5) 0.7475(5) 0.0738(8) Uani 0.476(3) 1 d D U P A 2
O7' O 0.7439(7) 0.9470(6) 0.8480(5) 0.0738(8) Uani 0.476(3) 1 d D U P A 2
O8' O 0.9503(7) 0.8974(7) 0.8749(5) 0.0738(8) Uani 0.476(3) 1 d D U P A 2
O1W O 0.5262(3) 0.34318(17) 0.34985(15) 0.0401(5) Uani 1 1 d . . . . .
H1WA H 0.563383 0.373909 0.317259 0.048 Uiso 1 1 d R U . . .
H1WB H 0.461282 0.293909 0.309660 0.048 Uiso 1 1 d R U . . .
O2W O 0.8188(6) 1.1289(5) 1.0029(4) 0.129(2) Uani 1 1 d . . . . .

loop_
_atom_site_aniso_label
_atom_site_aniso_U_11
_atom_site_aniso_U_22
_atom_site_aniso_U_33
_atom_site_aniso_U_23
_atom_site_aniso_U_13
_atom_site_aniso_U_12
Cu1 0.01172(10) 0.01409(11) 0.01265(10) 0.00612(8) 0.00472(8) 0.00493(8)
Cu2 0.01531(11) 0.01826(12) 0.01119(10) 0.00688(8) 0.00404(8) 0.00628(9)
N1 0.0139(7) 0.0159(7) 0.0109(6) 0.0057(5) 0.0039(5) 0.0049(6)
C2 0.0177(8) 0.0147(8) 0.0128(7) 0.0051(6) 0.0052(6) 0.0055(7)
C3 0.0181(8) 0.0186(9) 0.0184(8) 0.0103(7) 0.0073(7) 0.0060(7)
N2 0.0185(7) 0.0151(7) 0.0123(6) 0.0065(6) 0.0051(6) 0.0064(6)
O10 0.0142(6) 0.0207(7) 0.0106(5) 0.0050(5) 0.0043(5) 0.0084(5)
C11 0.0143(8) 0.0146(8) 0.0109(7) 0.0039(6) 0.0033(6) 0.0043(6)
C12 0.0116(7) 0.0137(8) 0.0108(7) 0.0027(6) 0.0030(6) 0.0032(6)
C13 0.0153(8) 0.0154(8) 0.0144(8) 0.0060(6) 0.0058(6) 0.0051(6)
C14 0.0165(8) 0.0177(8) 0.0172(8) 0.0067(7) 0.0077(7) 0.0043(7)
C15 0.0142(8) 0.0155(8) 0.0173(8) 0.0038(7) 0.0053(7) 0.0039(6)
C16 0.0163(8) 0.0153(8) 0.0156(8) 0.0047(6) 0.0045(6) 0.0058(7)
C17 0.0165(8) 0.0224(10) 0.0263(10) 0.0090(8) 0.0105(8) 0.0079(7)
C20 0.0140(8) 0.0204(9) 0.0133(8) 0.0061(7) 0.0023(6) 0.0063(7)
C21 0.0118(7) 0.0176(8) 0.0126(7) 0.0032(6) 0.0023(6) 0.0037(6)
N22 0.0122(7) 0.0159(7) 0.0133(7) 0.0040(6) 0.0032(5) 0.0030(6)
C23 0.0165(8) 0.0183(9) 0.0195(9) 0.0072(7) 0.0066(7) 0.0040(7)
C24 0.0203(9) 0.0251(10) 0.0251(10) 0.0120(8) 0.0081(8) 0.0008(8)
C25 0.0157(9) 0.0315(11) 0.0239(10) 0.0103(9) 0.0078(8) 0.0017(8)
C26 0.0129(8) 0.0270(10) 0.0198(9) 0.0066(8) 0.0045(7) 0.0054(7)
C30 0.0217(9) 0.0207(9) 0.0140(8) 0.0100(7) 0.0073(7) 0.0085(7)
C31 0.0213(9) 0.0190(9) 0.0131(8) 0.0072(7) 0.0077(7) 0.0058(7)
N32 0.0171(7) 0.0191(8) 0.0135(7) 0.0072(6) 0.0062(6) 0.0041(6)
C33 0.0168(9) 0.0287(11) 0.0205(9) 0.0126(8) 0.0083(7) 0.0060(8)
C34 0.0202(10) 0.0356(12) 0.0232(10) 0.0132(9) 0.0090(8) 0.0013(9)
C35 0.0279(11) 0.0327(12) 0.0287(11) 0.0157(10) 0.0146(9) 0.0014(9)
C36 0.0301(11) 0.0261(11) 0.0227(10) 0.0154(8) 0.0120(9) 0.0063(9)
C40 0.0239(9) 0.0192(9) 0.0184(8) 0.0118(7) 0.0085(7) 0.0092(7)
C41 0.0224(9) 0.0170(8) 0.0140(8) 0.0074(7) 0.0044(7) 0.0073(7)
N42 0.0189(8) 0.0206(8) 0.0135(7) 0.0082(6) 0.0029(6) 0.0048(6)
C43 0.0189(9) 0.0300(11) 0.0233(10) 0.0130(9) 0.0047(8) 0.0064(8)
C44 0.0203(10) 0.0296(12) 0.0283(11) 0.0113(9) 0.0008(8) 0.0077(9)
C45 0.0294(11) 0.0327(12) 0.0229(10) 0.0142(9) -0.0008(9) 0.0130(10)
C46 0.0324(12) 0.0294(11) 0.0176(9) 0.0140(8) 0.0049(8) 0.0123(9)
C50 0.0279(10) 0.0176(9) 0.0132(8) 0.0042(7) 0.0074(7) 0.0059(8)
C51 0.0243(9) 0.0149(8) 0.0180(8) 0.0048(7) 0.0080(7) 0.0065(7)
S1 0.0208(2) 0.0170(2) 0.0175(2) 0.00606(17) 0.00458(17) 0.00598(18)
C52 0.0196(9) 0.0161(8) 0.0165(8) 0.0047(7) 0.0046(7) 0.0042(7)
C53 0.0228(10) 0.0345(12) 0.0249(10) 0.0132(9) 0.0106(8) 0.0118(9)
C54 0.0300(12) 0.0346(13) 0.0246(10) 0.0137(10) 0.0127(9) 0.0079(10)
C55 0.0339(12) 0.0219(10) 0.0215(10) 0.0100(8) 0.0064(9) 0.0049(9)
C56 0.0338(12) 0.0223(10) 0.0295(11) 0.0128(9) 0.0115(9) 0.0139(9)
C57 0.0292(11) 0.0208(10) 0.0251(10) 0.0104(8) 0.0131(9) 0.0118(8)
C58 0.060(2) 0.0404(16) 0.0336(14) 0.0237(13) 0.0137(13) 0.0163(14)
S2 0.01364(19) 0.0181(2) 0.01313(18) 0.00727(16) 0.00601(15) 0.00801(16)
O1 0.0154(6) 0.0204(7) 0.0146(6) 0.0060(5) 0.0052(5) 0.0034(5)
O2 0.0159(6) 0.0169(6) 0.0138(6) 0.0051(5) 0.0031(5) 0.0086(5)
O3 0.0238(8) 0.0383(9) 0.0197(7) 0.0077(7) 0.0081(6) 0.0222(7)
O4 0.0270(8) 0.0280(8) 0.0252(8) 0.0164(7) 0.0115(6) 0.0046(7)
Cl1 0.0412(3) 0.0396(3) 0.0248(3) 0.0191(3) 0.0012(2) -0.0051(3)
O5 0.0872(19) 0.0333(11) 0.0310(10) 0.0197(9) 0.0200(12) 0.0071(11)
O6 0.0690(17) 0.085(2) 0.0650(17) 0.0408(16) 0.0174(13) 0.0063(15)
O7 0.0690(17) 0.085(2) 0.0650(17) 0.0408(16) 0.0174(13) 0.0063(15)
O8 0.0690(17) 0.085(2) 0.0650(17) 0.0408(16) 0.0174(13) 0.0063(15)
O6' 0.0690(17) 0.085(2) 0.0650(17) 0.0408(16) 0.0174(13) 0.0063(15)
O7' 0.0690(17) 0.085(2) 0.0650(17) 0.0408(16) 0.0174(13) 0.0063(15)
O8' 0.0690(17) 0.085(2) 0.0650(17) 0.0408(16) 0.0174(13) 0.0063(15)
O1W 0.0569(13) 0.0309(10) 0.0369(10) 0.0118(8) 0.0295(10) 0.0010(9)
O2W 0.159(5) 0.159(5) 0.158(5) 0.108(4) 0.088(4) 0.126(4)

loop_
_atom_type_symbol
_atom_type_description
_atom_type_scat_dispersion_real
_atom_type_scat_dispersion_imag
_atom_type_scat_source
C C 0.0033 0.0016 'International Tables Vol C Tables 4.2.6.8 and 6.1.1.4'
H H 0.0000 0.0000 'International Tables Vol C Tables 4.2.6.8 and 6.1.1.4'
Cl Cl 0.1484 0.1585 'International Tables Vol C Tables 4.2.6.8 and 6.1.1.4'
Cu Cu 0.3201 1.2651 'International Tables Vol C Tables 4.2.6.8 and 6.1.1.4'
N N 0.0061 0.0033 'International Tables Vol C Tables 4.2.6.8 and 6.1.1.4'
O O 0.0106 0.0060 'International Tables Vol C Tables 4.2.6.8 and 6.1.1.4'
S S 0.1246 0.1234 'International Tables Vol C Tables 4.2.6.8 and 6.1.1.4'

loop_
_geom_angle_atom_site_label_1
_geom_angle_atom_site_label_2
_geom_angle_atom_site_label_3
_geom_angle
_geom_angle_site_symmetry_1
_geom_angle_site_symmetry_3
_geom_angle_publ_flag
O2 Cu1 N32 94.99(7) . . y
O2 Cu1 N22 96.22(7) . . y
N32 Cu1 N22 161.50(7) . . y
O2 Cu1 N1 171.03(6) . . y
N32 Cu1 N1 82.54(7) . . y
N22 Cu1 N1 84.11(7) . . y
O2 Cu1 O10 96.60(5) . . y
N32 Cu1 O10 108.86(6) . . y
N22 Cu1 O10 84.41(6) . . y
N1 Cu1 O10 92.35(6) . . y
O10 Cu2 O1 89.07(6) . . y
O10 Cu2 N42 175.57(7) . . y
O1 Cu2 N42 91.38(7) . . y
O10 Cu2 N2 95.91(6) . . y
O1 Cu2 N2 161.78(7) . . y
N42 Cu2 N2 82.34(7) . . y
O10 Cu2 O4 89.44(6) . . y
O1 Cu2 O4 58.63(6) . . y
N42 Cu2 O4 87.04(6) . . y
N2 Cu2 O4 103.79(6) . . y
O10 Cu2 S1 92.15(5) . . y
O1 Cu2 S1 112.93(5) . . y
N42 Cu2 S1 91.74(5) . . y
N2 Cu2 S1 84.46(5) . . y
O4 Cu2 S1 171.40(4) . . y
C30 N1 C20 112.74(15) . . ?
C30 N1 C2 108.71(15) . . ?
C20 N1 C2 111.69(15) . . ?
C30 N1 Cu1 106.75(12) . . ?
C20 N1 Cu1 108.01(12) . . ?
C2 N1 Cu1 108.76(11) . . ?
C11 C2 N1 112.47(16) . . ?
C11 C2 H2A 109.1 . . ?
N1 C2 H2A 109.1 . . ?
C11 C2 H2B 109.1 . . ?
N1 C2 H2B 109.1 . . ?
H2A C2 H2B 107.8 . . ?
N2 C3 C13 112.69(16) . . ?
N2 C3 H3A 109.1 . . ?
C13 C3 H3A 109.1 . . ?
N2 C3 H3B 109.1 . . ?
C13 C3 H3B 109.1 . . ?
H3A C3 H3B 107.8 . . ?
C40 N2 C3 108.48(16) . . ?
C40 N2 C50 107.65(15) . . ?
C3 N2 C50 112.92(16) . . ?
C40 N2 Cu2 104.68(12) . . ?
C3 N2 Cu2 108.89(12) . . ?
C50 N2 Cu2 113.78(13) . . ?
C12 O10 Cu2 122.74(11) . . ?
C12 O10 Cu1 113.48(11) . . ?
Cu2 O10 Cu1 122.67(7) . . y
C16 C11 C12 120.28(17) . . ?
C16 C11 C2 119.66(17) . . ?
C12 C11 C2 120.06(17) . . ?
O10 C12 C11 119.37(17) . . ?
O10 C12 C13 122.45(17) . . ?
C11 C12 C13 118.18(17) . . ?
C14 C13 C12 120.18(17) . . ?
C14 C13 C3 119.86(17) . . ?
C12 C13 C3 119.96(17) . . ?
C13 C14 C15 122.20(18) . . ?
C13 C14 H14 118.9 . . ?
C15 C14 H14 118.9 . . ?
C16 C15 C14 117.26(18) . . ?
C16 C15 C17 120.84(18) . . ?
C14 C15 C17 121.89(18) . . ?
C15 C16 C11 121.90(18) . . ?
C15 C16 H16 119.0 . . ?
C11 C16 H16 119.0 . . ?
C15 C17 H17A 109.5 . . ?
C15 C17 H17B 109.5 . . ?
H17A C17 H17B 109.5 . . ?
C15 C17 H17C 109.5 . . ?
H17A C17 H17C 109.5 . . ?
H17B C17 H17C 109.5 . . ?
N1 C20 C21 109.47(15) . . ?
N1 C20 H20A 109.8 . . ?
C21 C20 H20A 109.8 . . ?
N1 C20 H20B 109.8 . . ?
C21 C20 H20B 109.8 . . ?
H20A C20 H20B 108.2 . . ?
N22 C21 C26 121.35(19) . . ?
N22 C21 C20 114.78(17) . . ?
C26 C21 C20 123.85(18) . . ?
C23 N22 C21 119.38(17) . . ?
C23 N22 Cu1 124.75(14) . . ?
C21 N22 Cu1 113.05(13) . . ?
N22 C23 C24 122.2(2) . . ?
N22 C23 H23 118.9 . . ?
C24 C23 H23 118.9 . . ?
C23 C24 C25 118.8(2) . . ?
C23 C24 H24 120.6 . . ?
C25 C24 H24 120.6 . . ?
C26 C25 C24 119.2(2) . . ?
C26 C25 H25 120.4 . . ?
C24 C25 H25 120.4 . . ?
C21 C26 C25 119.2(2) . . ?
C21 C26 H26 120.4 . . ?
C25 C26 H26 120.4 . . ?
N1 C30 C31 109.42(15) . . ?
N1 C30 H30A 109.8 . . ?
C31 C30 H30A 109.8 . . ?
N1 C30 H30B 109.8 . . ?
C31 C30 H30B 109.8 . . ?
H30A C30 H30B 108.2 . . ?
N32 C31 C36 121.7(2) . . ?
N32 C31 C30 115.51(17) . . ?
C36 C31 C30 122.74(19) . . ?
C33 N32 C31 119.09(18) . . ?
C33 N32 Cu1 127.13(14) . . ?
C31 N32 Cu1 113.78(14) . . ?
N32 C33 C34 122.2(2) . . ?
N32 C33 H33 118.9 . . ?
C34 C33 H33 118.9 . . ?
C33 C34 C35 118.9(2) . . ?
C33 C34 H34 120.6 . . ?
C35 C34 H34 120.6 . . ?
C36 C35 C34 119.1(2) . . ?
C36 C35 H35 120.5 . . ?
C34 C35 H35 120.5 . . ?
C35 C36 C31 119.1(2) . . ?
C35 C36 H36 120.5 . . ?
C31 C36 H36 120.5 . . ?
N2 C40 C41 109.57(16) . . ?
N2 C40 H40A 109.8 . . ?
C41 C40 H40A 109.8 . . ?
N2 C40 H40B 109.8 . . ?
C41 C40 H40B 109.8 . . ?
H40A C40 H40B 108.2 . . ?
N42 C41 C46 121.6(2) . . ?
N42 C41 C40 114.31(17) . . ?
C46 C41 C40 124.0(2) . . ?
C43 N42 C41 119.47(18) . . ?
C43 N42 Cu2 126.86(15) . . ?
C41 N42 Cu2 113.62(14) . . ?
N42 C43 C44 121.8(2) . . ?
N42 C43 H43 119.1 . . ?
C44 C43 H43 119.1 . . ?
C45 C44 C43 118.9(2) . . ?
C45 C44 H44 120.5 . . ?
C43 C44 H44 120.5 . . ?
C46 C45 C44 119.0(2) . . ?
C46 C45 H45 120.5 . . ?
C44 C45 H45 120.5 . . ?
C45 C46 C41 119.1(2) . . ?
C45 C46 H46 120.4 . . ?
C41 C46 H46 120.4 . . ?
N2 C50 C51 116.24(16) . . ?
N2 C50 H50A 108.2 . . ?
C51 C50 H50A 108.2 . . ?
N2 C50 H50B 108.2 . . ?
C51 C50 H50B 108.2 . . ?
H50A C50 H50B 107.4 . . ?
C50 C51 S1 110.05(15) . . ?
C50 C51 H51A 109.7 . . ?
S1 C51 H51A 109.7 . . ?
C50 C51 H51B 109.7 . . ?
S1 C51 H51B 109.7 . . ?
H51A C51 H51B 108.2 . . ?
C52 S1 C51 103.08(10) . . ?
C52 S1 Cu2 112.04(7) . . ?
C51 S1 Cu2 87.48(7) . . ?
C57 C52 C53 119.0(2) . . ?
C57 C52 S1 124.34(17) . . ?
C53 C52 S1 116.65(17) . . ?
C54 C53 C52 120.4(2) . . ?
C54 C53 H53 119.8 . . ?
C52 C53 H53 119.8 . . ?
C53 C54 C55 121.2(2) . . ?
C53 C54 H54 119.4 . . ?
C55 C54 H54 119.4 . . ?
C54 C55 C56 118.3(2) . . ?
C54 C55 C58 121.1(2) . . ?
C56 C55 C58 120.6(3) . . ?
C55 C56 C57 121.3(2) . . ?
C55 C56 H56 119.3 . . ?
C57 C56 H56 119.3 . . ?
C52 C57 C56 119.7(2) . . ?
C52 C57 H57 120.2 . . ?
C56 C57 H57 120.2 . . ?
C55 C58 H58A 109.5 . . ?
C55 C58 H58B 109.5 . . ?
H58A C58 H58B 109.5 . . ?
C55 C58 H58C 109.5 . . ?
H58A C58 H58C 109.5 . . ?
H58B C58 H58C 109.5 . . ?
O3 S2 O4 113.11(11) . . ?
O3 S2 O1 110.17(10) . . ?
O4 S2 O1 108.08(10) . . ?
O3 S2 O2 108.32(9) . . ?
O4 S2 O2 109.48(9) . . ?
O1 S2 O2 107.54(8) . . ?
S2 O1 Cu2 110.41(8) . . ?
S2 O2 Cu1 123.96(9) . . ?
S2 O4 Cu2 79.81(7) . . ?
O8 Cl1 O7 115.3(4) . . ?
O8 Cl1 O5 110.9(3) . . ?
O8' Cl1 O5 117.7(3) . . ?
O7 Cl1 O5 116.7(3) . . ?
O8' Cl1 O6' 108.2(4) . . ?
O5 Cl1 O6' 111.2(3) . . ?
O8' Cl1 O7' 109.1(4) . . ?
O5 Cl1 O7' 105.2(3) . . ?
O6' Cl1 O7' 104.6(4) . . ?
O8 Cl1 O6 108.4(4) . . ?
O7 Cl1 O6 102.7(4) . . ?
O5 Cl1 O6 101.1(2) . . ?
H1WA O1W H1WB 103.8 . . ?

loop_
_geom_bond_atom_site_label_1
_geom_bond_atom_site_label_2
_geom_bond_distance
_geom_bond_site_symmetry_2
_geom_bond_publ_flag
Cu1 Cu2 3.7184(4) . y
Cu1 O2 1.9538(14) . y
Cu1 N32 1.9985(17) . y
Cu1 N22 1.9999(17) . y
Cu1 N1 2.0313(16) . y
Cu1 O10 2.3019(14) . y
Cu2 O10 1.9310(14) . y
Cu2 O1 1.9755(15) . y
Cu2 N42 2.0109(17) . y
Cu2 N2 2.0371(17) . y
Cu2 O4 2.7411(19) . y
Cu2 S1 2.7450(6) . y
N1 C30 1.489(2) . ?
N1 C20 1.490(3) . ?
N1 C2 1.505(2) . ?
C2 C11 1.499(3) . ?
C2 H2A 0.9900 . ?
C2 H2B 0.9900 . ?
C3 N2 1.493(3) . ?
C3 C13 1.503(3) . ?
C3 H3A 0.9900 . ?
C3 H3B 0.9900 . ?
N2 C40 1.490(2) . ?
N2 C50 1.499(3) . ?
O10 C12 1.346(2) . ?
C11 C16 1.399(3) . ?
C11 C12 1.409(3) . ?
C12 C13 1.411(3) . ?
C13 C14 1.393(3) . ?
C14 C15 1.399(3) . ?
C14 H14 0.9500 . ?
C15 C16 1.396(3) . ?
C15 C17 1.507(3) . ?
C16 H16 0.9500 . ?
C17 H17A 0.9800 . ?
C17 H17B 0.9800 . ?
C17 H17C 0.9800 . ?
C20 C21 1.508(3) . ?
C20 H20A 0.9900 . ?
C20 H20B 0.9900 . ?
C21 N22 1.352(2) . ?
C21 C26 1.390(3) . ?
N22 C23 1.347(3) . ?
C23 C24 1.383(3) . ?
C23 H23 0.9500 . ?
C24 C25 1.393(3) . ?
C24 H24 0.9500 . ?
C25 C26 1.390(3) . ?
C25 H25 0.9500 . ?
C26 H26 0.9500 . ?
C30 C31 1.505(3) . ?
C30 H30A 0.9900 . ?
C30 H30B 0.9900 . ?
C31 N32 1.349(3) . ?
C31 C36 1.391(3) . ?
N32 C33 1.345(3) . ?
C33 C34 1.388(3) . ?
C33 H33 0.9500 . ?
C34 C35 1.390(4) . ?
C34 H34 0.9500 . ?
C35 C36 1.388(4) . ?
C35 H35 0.9500 . ?
C36 H36 0.9500 . ?
C40 C41 1.503(3) . ?
C40 H40A 0.9900 . ?
C40 H40B 0.9900 . ?
C41 N42 1.344(3) . ?
C41 C46 1.390(3) . ?
N42 C43 1.342(3) . ?
C43 C44 1.390(3) . ?
C43 H43 0.9500 . ?
C44 C45 1.388(4) . ?
C44 H44 0.9500 . ?
C45 C46 1.385(4) . ?
C45 H45 0.9500 . ?
C46 H46 0.9500 . ?
C50 C51 1.521(3) . ?
C50 H50A 0.9900 . ?
C50 H50B 0.9900 . ?
C51 S1 1.824(2) . ?
C51 H51A 0.9900 . ?
C51 H51B 0.9900 . ?
S1 C52 1.774(2) . ?
C52 C57 1.393(3) . ?
C52 C53 1.400(3) . ?
C53 C54 1.385(3) . ?
C53 H53 0.9500 . ?
C54 C55 1.388(4) . ?
C54 H54 0.9500 . ?
C55 C56 1.391(4) . ?
C55 C58 1.518(4) . ?
C56 C57 1.400(3) . ?
C56 H56 0.9500 . ?
C57 H57 0.9500 . ?
C58 H58A 0.9800 . ?
C58 H58B 0.9800 . ?
C58 H58C 0.9800 . ?
S2 O3 1.4502(16) . ?
S2 O4 1.4652(16) . ?
S2 O1 1.5044(16) . ?
S2 O2 1.5102(14) . ?
Cl1 O8 1.374(6) . ?
Cl1 O8' 1.385(6) . ?
Cl1 O7 1.392(6) . ?
Cl1 O5 1.413(2) . ?
Cl1 O6' 1.444(6) . ?
Cl1 O7' 1.471(7) . ?
Cl1 O6 1.527(6) . ?
O1W H1WA 0.8831 . ?
O1W H1WB 0.8012 . ?

loop_
_geom_hbond_atom_site_label_D
_geom_hbond_atom_site_label_H
_geom_hbond_atom_site_label_A
_geom_hbond_distance_DH
_geom_hbond_distance_HA
_geom_hbond_distance_DA
_geom_hbond_angle_DHA
_geom_hbond_site_symmetry_A
_geom_hbond_publ_flag
O1W H1WA O4 0.88 1.89 2.761(2) 171 . yes
O1W H1WB O7^a 0.80 2.10 2.897(7) 172 2_666 yes
O1W H1WB O6'^b 0.80 2.11 2.826(7) 149 2_666 yes

loop_
_geom_torsion_atom_site_label_1
_geom_torsion_atom_site_label_2
_geom_torsion_atom_site_label_3
_geom_torsion_atom_site_label_4
_geom_torsion
_geom_torsion_site_symmetry_1
_geom_torsion_site_symmetry_2
_geom_torsion_site_symmetry_3
_geom_torsion_site_symmetry_4
_geom_torsion_publ_flag
C30 N1 C2 C11 175.12(15) . . . . ?
C20 N1 C2 C11 50.1(2) . . . . ?
Cu1 N1 C2 C11 -69.01(17) . . . . ?
C13 C3 N2 C40 -178.15(16) . . . . ?
C13 C3 N2 C50 62.6(2) . . . . ?
C13 C3 N2 Cu2 -64.77(18) . . . . ?
N1 C2 C11 C16 -108.6(2) . . . . ?
N1 C2 C11 C12 70.7(2) . . . . ?
Cu2 O10 C12 C11 144.59(14) . . . . ?
Cu1 O10 C12 C11 -47.1(2) . . . . ?
Cu2 O10 C12 C13 -35.8(2) . . . . ?
Cu1 O10 C12 C13 132.47(16) . . . . ?
C16 C11 C12 O10 179.53(17) . . . . ?
C2 C11 C12 O10 0.2(3) . . . . ?
C16 C11 C12 C13 -0.1(3) . . . . ?
C2 C11 C12 C13 -179.38(17) . . . . ?
O10 C12 C13 C14 -179.07(18) . . . . ?
C11 C12 C13 C14 0.6(3) . . . . ?
O10 C12 C13 C3 0.4(3) . . . . ?
C11 C12 C13 C3 179.97(17) . . . . ?
N2 C3 C13 C14 -124.6(2) . . . . ?
N2 C3 C13 C12 56.0(2) . . . . ?
C12 C13 C14 C15 -0.2(3) . . . . ?
C3 C13 C14 C15 -179.63(19) . . . . ?
C13 C14 C15 C16 -0.6(3) . . . . ?
C13 C14 C15 C17 178.22(19) . . . . ?
C14 C15 C16 C11 1.1(3) . . . . ?
C17 C15 C16 C11 -177.76(19) . . . . ?
C12 C11 C16 C15 -0.7(3) . . . . ?
C2 C11 C16 C15 178.56(18) . . . . ?
C30 N1 C20 C21 149.35(16) . . . . ?
C2 N1 C20 C21 -87.90(18) . . . . ?
Cu1 N1 C20 C21 31.65(17) . . . . ?
N1 C20 C21 N22 -35.7(2) . . . . ?
N1 C20 C21 C26 146.07(19) . . . . ?
C26 C21 N22 C23 1.3(3) . . . . ?
C20 C21 N22 C23 -176.96(17) . . . . ?
C26 C21 N22 Cu1 -160.61(16) . . . . ?
C20 C21 N22 Cu1 21.1(2) . . . . ?
C21 N22 C23 C24 0.3(3) . . . . ?
Cu1 N22 C23 C24 159.95(17) . . . . ?
N22 C23 C24 C25 -1.6(3) . . . . ?
C23 C24 C25 C26 1.4(3) . . . . ?
N22 C21 C26 C25 -1.5(3) . . . . ?
C20 C21 C26 C25 176.6(2) . . . . ?
C24 C25 C26 C21 0.1(3) . . . . ?
C20 N1 C30 C31 -154.99(16) . . . . ?
C2 N1 C30 C31 80.60(19) . . . . ?
Cu1 N1 C30 C31 -36.55(18) . . . . ?
N1 C30 C31 N32 27.0(2) . . . . ?
N1 C30 C31 C36 -155.4(2) . . . . ?
C36 C31 N32 C33 0.1(3) . . . . ?
C30 C31 N32 C33 177.77(19) . . . . ?
C36 C31 N32 Cu1 179.48(17) . . . . ?
C30 C31 N32 Cu1 -2.8(2) . . . . ?
C31 N32 C33 C34 0.2(3) . . . . ?
Cu1 N32 C33 C34 -179.09(17) . . . . ?
N32 C33 C34 C35 -0.6(4) . . . . ?
C33 C34 C35 C36 0.6(4) . . . . ?
C34 C35 C36 C31 -0.3(4) . . . . ?
N32 C31 C36 C35 0.0(3) . . . . ?
C30 C31 C36 C35 -177.5(2) . . . . ?
C3 N2 C40 C41 157.72(16) . . . . ?
C50 N2 C40 C41 -79.8(2) . . . . ?
Cu2 N2 C40 C41 41.60(18) . . . . ?
N2 C40 C41 N42 -32.6(2) . . . . ?
N2 C40 C41 C46 150.0(2) . . . . ?
C46 C41 N42 C43 0.7(3) . . . . ?
C40 C41 N42 C43 -176.8(2) . . . . ?
C46 C41 N42 Cu2 -176.85(17) . . . . ?
C40 C41 N42 Cu2 5.6(2) . . . . ?
C41 N42 C43 C44 -0.6(4) . . . . ?
Cu2 N42 C43 C44 176.58(18) . . . . ?
N42 C43 C44 C45 0.3(4) . . . . ?
C43 C44 C45 C46 -0.1(4) . . . . ?
C44 C45 C46 C41 0.2(4) . . . . ?
N42 C41 C46 C45 -0.5(4) . . . . ?
C40 C41 C46 C45 176.8(2) . . . . ?
C40 N2 C50 C51 155.90(18) . . . . ?
C3 N2 C50 C51 -84.4(2) . . . . ?
Cu2 N2 C50 C51 40.4(2) . . . . ?
N2 C50 C51 S1 -63.9(2) . . . . ?
C50 C51 S1 C52 155.91(14) . . . . ?
C50 C51 S1 Cu2 43.86(14) . . . . ?
C51 S1 C52 C57 16.9(2) . . . . ?
Cu2 S1 C52 C57 109.50(19) . . . . ?
C51 S1 C52 C53 -164.82(18) . . . . ?
Cu2 S1 C52 C53 -72.22(18) . . . . ?
C57 C52 C53 C54 -1.3(4) . . . . ?
S1 C52 C53 C54 -179.7(2) . . . . ?
C52 C53 C54 C55 -1.3(4) . . . . ?
C53 C54 C55 C56 2.4(4) . . . . ?
C53 C54 C55 C58 -176.5(3) . . . . ?
C54 C55 C56 C57 -0.9(4) . . . . ?
C58 C55 C56 C57 178.0(3) . . . . ?
C53 C52 C57 C56 2.8(3) . . . . ?
S1 C52 C57 C56 -178.98(18) . . . . ?
C55 C56 C57 C52 -1.7(4) . . . . ?
O3 S2 O1 Cu2 -143.33(9) . . . . ?
O4 S2 O1 Cu2 -19.29(11) . . . . ?
O2 S2 O1 Cu2 98.82(9) . . . . ?
O3 S2 O2 Cu1 -151.04(11) . . . . ?
O4 S2 O2 Cu1 85.20(13) . . . . ?
O1 S2 O2 Cu1 -32.00(13) . . . . ?
O3 S2 O4 Cu2 135.35(8) . . . . ?
O1 S2 O4 Cu2 13.10(8) . . . . ?
O2 S2 O4 Cu2 -103.75(7) . . . . ?
